data_2222439
loop_
_publ_author_name
'Feng, Tian-Jun'
'Wen, Yan-Mei'

_publ_section_title
;Poly[[hemi-\m~4~-oxalato-hemi-\m~2~-oxalato-bis(\m~3~-pyrazine-2-carboxylato)neodymium(III)silver(I)]
 monohydrate]
;
_journal_coeditor_code RZ2330
_journal_issue 7
_journal_name_full 'Acta Crystallographica Section E'
_journal_page_first m833
_journal_page_last m834
_journal_paper_doi 10.1107/S160053680902128X
_journal_volume 65
_journal_year 2009
_chemical_formula_iupac '[Ag Nd (C5 H3 N2 O2)2 (C2 O4)], H2 O'
_chemical_formula_moiety 'C12 H6 Ag N4 Nd O8, H2 O'
_chemical_formula_sum 'C12 H8 Ag N4 Nd O9'
_chemical_formula_weight 604.33
_chemical_name_systematic
;
Poly[[hemi-\m~4~-oxalato-hemi-\m~2~-oxalato-bis(\m~3~-pyrazine-2-
carboxylato)neodymium(III)silver(I)] monohydrate]
;
_space_group_IT_number 14
_symmetry_cell_setting monoclinic
_symmetry_space_group_name_Hall '-P 2ybc'
_symmetry_space_group_name_H-M 'P 1 21/c 1'
_atom_sites_solution_hydrogens geom
_atom_sites_solution_primary direct
_atom_sites_solution_secondary difmap
_audit_creation_method SHELXL-97
_cell_angle_alpha 90.00
_cell_angle_beta 95.47(3)
_cell_angle_gamma 90.00
_cell_formula_units_Z 4
_cell_length_a 10.112(2)
_cell_length_b 18.847(4)
_cell_length_c 8.0359(16)
_cell_measurement_reflns_used 2433
_cell_measurement_temperature 293(2)
_cell_measurement_theta_max 28.00
_cell_measurement_theta_min 1.36
_cell_volume 1524.5(5)
_computing_cell_refinement 'RAPID-AUTO (Rigaku, 1998)'
_computing_data_collection 'RAPID-AUTO (Rigaku, 1998)'
_computing_data_reduction 'CrystalStructure (Rigaku/MSC, 2002)'
_computing_molecular_graphics 'ORTEPII (Johnson, 1976)'
_computing_publication_material 'SHELXL97 (Sheldrick, 2008)'
_computing_structure_refinement 'SHELXL97 (Sheldrick, 2008)'
_computing_structure_solution 'SHELXS97 (Sheldrick, 2008)'
_diffrn_ambient_temperature 293(2)
_diffrn_measured_fraction_theta_full 0.998
_diffrn_measured_fraction_theta_max 0.998
_diffrn_measurement_device_type 'Rigaku/MSC Mercury CCD'
_diffrn_measurement_method \w
_diffrn_radiation_monochromator graphite
_diffrn_radiation_source 'fine-focus sealed tube'
_diffrn_radiation_type MoK\a
_diffrn_radiation_wavelength 0.71073
_diffrn_reflns_av_R_equivalents 0.0930
_diffrn_reflns_av_sigmaI/netI 0.0760
_diffrn_reflns_limit_h_max 12
_diffrn_reflns_limit_h_min -12
_diffrn_reflns_limit_k_max 22
_diffrn_reflns_limit_k_min -22
_diffrn_reflns_limit_l_max 9
_diffrn_reflns_limit_l_min -9
_diffrn_reflns_number 12072
_diffrn_reflns_theta_full 25.19
_diffrn_reflns_theta_max 25.19
_diffrn_reflns_theta_min 3.28
_diffrn_standards_number 0
_exptl_absorpt_coefficient_mu 4.716
_exptl_absorpt_correction_T_max 0.370
_exptl_absorpt_correction_T_min 0.241
_exptl_absorpt_correction_type multi-scan
_exptl_absorpt_process_details '(REQAB; Jacobson, 1998)'
_exptl_crystal_colour colourless
_exptl_crystal_density_diffrn 2.633
_exptl_crystal_density_method 'not measured'
_exptl_crystal_description block
_exptl_crystal_F_000 1148
_exptl_crystal_size_max 0.32
_exptl_crystal_size_mid 0.26
_exptl_crystal_size_min 0.21
_refine_diff_density_max 1.591
_refine_diff_density_min -1.771
_refine_ls_extinction_method none
_refine_ls_goodness_of_fit_ref 1.132
_refine_ls_hydrogen_treatment constr
_refine_ls_matrix_type full
_refine_ls_number_parameters 244
_refine_ls_number_reflns 2747
_refine_ls_number_restraints 3
_refine_ls_restrained_S_all 1.131
_refine_ls_R_factor_all 0.0757
_refine_ls_R_factor_gt 0.0383
_refine_ls_shift/su_max 0.028
_refine_ls_shift/su_mean 0.003
_refine_ls_structure_factor_coef Fsqd
_refine_ls_weighting_details 'calc w=1/[\s^2^(Fo^2^)+(0.0182P)^2^+17.3537P] where P=(Fo^2^+2Fc^2^)/3'
_refine_ls_weighting_scheme calc
_refine_ls_wR_factor_gt 0.0715
_refine_ls_wR_factor_ref 0.1110
_reflns_number_gt 1946
_reflns_number_total 2747
_reflns_threshold_expression I>2\s(I)
_cod_data_source_file rz2330.cif
_cod_data_source_block I
_cod_depositor_comments
;
The following automatic conversions were performed:
'_symmetry_cell_setting' value 'Monoclinic' changed to 'monoclinic'
according to '/home/saulius/struct/CIF-dictionaries/cif_core.dic'
dictionary named 'cif_core.dic' version 2.4.1 from 2010-06-29.

Automatic conversion script
Id: cif_fix_enum 1527 2010-12-29 10:47:43Z saulius 

The following automatic conversions were performed:

'_symmetry_cell_setting' value 'Monoclinic' changed to 'monoclinic'
according to /home/saulius/struct/CIF-dictionaries/cif_core.dic
dictionary named 'cif_core.dic' version 2.4.1 from 2010-06-29.

Automatic conversion script
Id: cif_fix_values 1715 2011-07-08 13:25:40Z adriana 
;
_cod_original_cell_volume 1524.6(5)
_cod_original_sg_symbol_H-M 'P 21/c'
_cod_database_code 2222439
_cod_database_fobs_code 2222439

loop_
_symmetry_equiv_pos_as_xyz
'x, y, z'
'-x, y+1/2, -z+1/2'
'-x, -y, -z'
'x, -y-1/2, z-1/2'

loop_
_atom_site_type_symbol
_atom_site_label
_atom_site_fract_x
_atom_site_fract_y
_atom_site_fract_z
_atom_site_U_iso_or_equiv
_atom_site_adp_type
_atom_site_calc_flag
_atom_site_refinement_flags
_atom_site_occupancy
_atom_site_disorder_assembly
_atom_site_disorder_group
Ag Ag1 1.15900(9) 0.92327(6) 0.60684(11) 0.0369(3) Uani d . 1 . .
C C1 0.9481(10) 0.9114(6) 0.0822(13) 0.026(3) Uani d . 1 . .
N N1 0.8209(8) 0.9101(5) 0.0274(10) 0.027(2) Uani d . 1 . .
Nd Nd1 0.64656(5) 0.89514(3) 0.26047(7) 0.02128(18) Uani d . 1 . .
O O1 0.8807(6) 0.9057(5) 0.3541(8) 0.0298(19) Uani d . 1 . .
O O1W 0.9655(10) 0.7408(7) 0.0126(18) 0.099(5) Uani d D 1 . .
H H1W 0.9199 0.7431 0.0945 0.149 Uiso d RD 1 . .
H H2W 0.9262 0.7594 -0.0734 0.149 Uiso d RD 1 . .
C C2 1.0449(10) 0.9146(6) -0.0258(13) 0.029(3) Uani d . 1 . .
H H2 1.1337 0.9136 0.0168 0.035 Uiso calc R 1 . .
N N2 1.0149(9) 0.9190(5) -0.1900(11) 0.030(2) Uani d . 1 . .
O O2 1.0988(7) 0.9106(5) 0.3253(8) 0.035(2) Uani d . 1 . .
C C3 0.8869(11) 0.9176(7) -0.2454(13) 0.037(3) Uani d . 1 . .
H H3 0.8622 0.9195 -0.3598 0.045 Uiso calc R 1 . .
O O3 1.6618(7) 0.8233(4) 0.5173(9) 0.034(2) Uani d . 1 . .
C C4 0.7896(11) 0.9134(7) -0.1356(12) 0.034(3) Uani d . 1 . .
H H4 0.7006 0.9130 -0.1775 0.041 Uiso calc R 1 . .
O O4 1.7098(7) 0.7193(4) 0.6421(10) 0.0317(18) Uani d . 1 . .
C C5 0.9806(10) 0.9093(6) 0.2720(13) 0.027(3) Uani d . 1 . .
O O5 0.5044(7) 0.9079(4) -0.0030(9) 0.0309(18) Uani d . 1 . .
O O6 0.3693(7) 0.9833(4) -0.1510(9) 0.0304(19) Uani d . 1 . .
O O7 0.5658(7) 1.0571(4) 0.6552(9) 0.0274(18) Uani d . 1 . .
O O8 0.6685(7) 0.9827(4) 0.4928(8) 0.0270(18) Uani d . 1 . .
N N10 1.2894(9) 0.8232(6) 0.6898(12) 0.039(3) Uani d . 1 . .
C C11 0.4622(10) 0.9689(6) -0.0439(13) 0.026(3) Uani d . 1 . .
N N11 1.4588(8) 0.7064(5) 0.7235(10) 0.024(2) Uani d . 1 . .
C C12 0.5689(10) 1.0120(6) 0.5441(11) 0.022(2) Uani d . 1 . .
C C6 1.4972(10) 0.7674(6) 0.6640(13) 0.027(3) Uani d . 1 . .
C C7 1.4155(11) 0.8253(6) 0.6552(14) 0.031(3) Uani d . 1 . .
H H7 1.4498 0.8685 0.6234 0.037 Uiso calc R 1 . .
C C8 1.2491(11) 0.7609(6) 0.7402(15) 0.034(3) Uani d . 1 . .
H H8 1.1617 0.7560 0.7654 0.041 Uiso calc R 1 . .
C C9 1.3340(11) 0.7018(7) 0.7569(14) 0.033(3) Uani d . 1 . .
H H9 1.3016 0.6587 0.7922 0.040 Uiso calc R 1 . .
C C10 1.6348(11) 0.7698(7) 0.6033(13) 0.030(3) Uani d . 1 . .

loop_
_atom_site_aniso_label
_atom_site_aniso_U_11
_atom_site_aniso_U_22
_atom_site_aniso_U_33
_atom_site_aniso_U_12
_atom_site_aniso_U_13
_atom_site_aniso_U_23
Ag1 0.0338(5) 0.0520(7) 0.0262(4) 0.0081(4) 0.0096(4) 0.0043(4)
C1 0.028(6) 0.024(7) 0.026(6) -0.007(5) 0.006(5) -0.004(5)
N1 0.028(5) 0.035(6) 0.018(4) -0.008(4) 0.002(4) 0.001(4)
Nd1 0.0222(3) 0.0239(3) 0.0182(3) 0.0008(3) 0.0041(2) -0.0008(3)
O1 0.009(3) 0.063(6) 0.017(3) -0.001(4) 0.001(3) 0.002(4)
O1W 0.052(7) 0.092(11) 0.155(12) 0.000(6) 0.020(7) -0.042(9)
C2 0.019(5) 0.040(8) 0.028(6) 0.009(5) 0.003(4) 0.009(5)
N2 0.032(5) 0.037(6) 0.022(5) -0.001(4) 0.008(4) 0.004(4)
O2 0.021(4) 0.066(7) 0.017(4) 0.004(4) -0.004(3) -0.006(4)
C3 0.033(7) 0.064(10) 0.014(5) 0.016(6) -0.003(5) -0.007(5)
O3 0.036(5) 0.040(6) 0.027(4) -0.009(4) 0.005(3) 0.015(4)
C4 0.036(7) 0.055(9) 0.012(5) -0.002(6) 0.007(5) -0.007(5)
O4 0.034(4) 0.015(4) 0.048(5) -0.001(3) 0.013(4) 0.008(4)
C5 0.027(6) 0.029(7) 0.025(5) -0.008(5) 0.010(5) 0.006(5)
O5 0.039(5) 0.029(5) 0.025(4) -0.004(4) 0.000(3) 0.003(4)
O6 0.022(4) 0.033(5) 0.035(4) 0.005(3) -0.007(3) 0.002(4)
O7 0.024(4) 0.033(5) 0.024(4) -0.001(3) 0.000(3) -0.008(4)
O8 0.026(4) 0.034(5) 0.021(4) 0.007(3) 0.006(3) -0.007(3)
N10 0.029(5) 0.043(7) 0.043(6) 0.004(5) -0.001(5) 0.004(5)
C11 0.024(6) 0.028(7) 0.027(6) 0.002(5) 0.003(5) 0.008(5)
N11 0.018(4) 0.027(6) 0.029(5) 0.000(4) 0.010(4) 0.001(4)
C12 0.034(6) 0.020(6) 0.012(5) 0.000(5) 0.003(4) -0.012(4)
C6 0.026(6) 0.032(7) 0.023(5) 0.000(5) 0.002(4) 0.013(5)
C7 0.034(7) 0.016(7) 0.043(7) -0.001(5) 0.003(5) 0.002(5)
C8 0.033(6) 0.022(7) 0.050(7) -0.004(5) 0.019(6) 0.011(6)
C9 0.038(7) 0.029(7) 0.032(6) -0.004(5) 0.006(5) 0.011(5)
C10 0.044(7) 0.029(8) 0.019(5) -0.007(6) 0.010(5) -0.004(5)

loop_
_atom_type_symbol
_atom_type_description
_atom_type_scat_dispersion_real
_atom_type_scat_dispersion_imag
_atom_type_scat_source
C C 0.0033 0.0016 'International Tables Vol C Tables 4.2.6.8 and 6.1.1.4'
H H 0.0000 0.0000 'International Tables Vol C Tables 4.2.6.8 and 6.1.1.4'
N N 0.0061 0.0033 'International Tables Vol C Tables 4.2.6.8 and 6.1.1.4'
O O 0.0106 0.0060 'International Tables Vol C Tables 4.2.6.8 and 6.1.1.4'
Nd Nd -0.1943 3.0179 'International Tables Vol C Tables 4.2.6.8 and 6.1.1.4'
Ag Ag -0.8971 1.1015 'International Tables Vol C Tables 4.2.6.8 and 6.1.1.4'

loop_
_geom_angle_atom_site_label_1
_geom_angle_atom_site_label_2
_geom_angle_atom_site_label_3
_geom_angle_site_symmetry_1
_geom_angle_site_symmetry_3
_geom_angle
_geom_angle_publ_flag
N2 Ag1 O2 1_556 . 124.8(3) ?
N2 Ag1 N10 1_556 . 98.4(3) ?
O2 Ag1 N10 . . 106.5(3) ?
N1 C1 C2 . . 121.5(10) ?
N1 C1 C5 . . 116.3(9) ?
C2 C1 C5 . . 122.3(9) ?
C1 N1 C4 . . 117.7(9) ?
C1 N1 Nd1 . . 116.7(6) ?
C4 N1 Nd1 . . 125.5(7) ?
O1 Nd1 O6 . 3_675 93.6(3) ?
O1 Nd1 O5 . . 137.2(2) ?
O6 Nd1 O5 3_675 . 65.6(2) ?
O1 Nd1 O3 . 1_455 78.7(2) ?
O6 Nd1 O3 3_675 1_455 144.2(3) ?
O5 Nd1 O3 . 1_455 139.7(3) ?
O1 Nd1 O4 . 4_475 84.8(3) ?
O6 Nd1 O4 3_675 4_475 133.5(3) ?
O5 Nd1 O4 . 4_475 84.6(3) ?
O3 Nd1 O4 1_455 4_475 81.1(3) ?
O1 Nd1 O7 . 3_676 136.9(2) ?
O6 Nd1 O7 3_675 3_676 74.4(2) ?
O5 Nd1 O7 . 3_676 75.5(2) ?
O3 Nd1 O7 1_455 3_676 87.6(3) ?
O4 Nd1 O7 4_475 3_676 133.3(2) ?
O1 Nd1 O8 . . 72.4(2) ?
O6 Nd1 O8 3_675 . 69.4(2) ?
O5 Nd1 O8 . . 125.8(3) ?
O3 Nd1 O8 1_455 . 75.0(3) ?
O4 Nd1 O8 4_475 . 149.6(2) ?
O7 Nd1 O8 3_676 . 64.6(2) ?
O1 Nd1 N11 . 4_475 138.7(3) ?
O6 Nd1 N11 3_675 4_475 127.1(2) ?
O5 Nd1 N11 . 4_475 68.0(3) ?
O3 Nd1 N11 1_455 4_475 71.9(3) ?
O4 Nd1 N11 4_475 4_475 62.7(3) ?
O7 Nd1 N11 3_676 4_475 70.6(3) ?
O8 Nd1 N11 . 4_475 124.5(2) ?
O1 Nd1 N1 . . 61.6(2) ?
O6 Nd1 N1 3_675 . 71.3(3) ?
O5 Nd1 N1 . . 76.1(2) ?
O3 Nd1 N1 1_455 . 130.2(3) ?
O4 Nd1 N1 4_475 . 67.3(3) ?
O7 Nd1 N1 3_676 . 142.1(3) ?
O8 Nd1 N1 . . 115.7(3) ?
N11 Nd1 N1 4_475 . 119.8(3) ?
C5 O1 Nd1 . . 130.6(6) ?
H1W O1W H2W . . 111.8 ?
N2 C2 C1 . . 121.5(10) ?
N2 C2 H2 . . 119.2 ?
C1 C2 H2 . . 119.2 ?
C2 N2 C3 . . 117.0(9) ?
C2 N2 Ag1 . 1_554 127.6(7) ?
C3 N2 Ag1 . 1_554 115.3(7) ?
C5 O2 Ag1 . . 120.1(7) ?
N2 C3 C4 . . 121.1(10) ?
N2 C3 H3 . . 119.5 ?
C4 C3 H3 . . 119.5 ?
C10 O3 Nd1 . 1_655 153.6(7) ?
N1 C4 C3 . . 121.1(10) ?
N1 C4 H4 . . 119.4 ?
C3 C4 H4 . . 119.4 ?
C10 O4 Nd1 . 4_676 126.5(7) ?
O2 C5 O1 . . 128.3(10) ?
O2 C5 C1 . . 117.1(9) ?
O1 C5 C1 . . 114.6(9) ?
C11 O5 Nd1 . . 118.1(7) ?
C11 O6 Nd1 . 3_675 118.1(7) ?
C12 O7 Nd1 . 3_676 122.0(6) ?
C12 O8 Nd1 . . 121.6(6) ?
C8 N10 C7 . . 114.8(10) ?
C8 N10 Ag1 . . 128.1(8) ?
C7 N10 Ag1 . . 116.0(8) ?
O6 C11 O5 . . 126.5(10) ?
O6 C11 C11 . 3_675 117.6(13) ?
O5 C11 C11 . 3_675 115.8(11) ?
C9 N11 C6 . . 116.9(9) ?
C9 N11 Nd1 . 4_676 127.6(7) ?
C6 N11 Nd1 . 4_676 115.5(6) ?
O7 C12 O8 . . 128.2(10) ?
O7 C12 C12 . 3_676 116.3(11) ?
O8 C12 C12 . 3_676 115.5(10) ?
N11 C6 C7 . . 121.2(10) ?
N11 C6 C10 . . 117.0(10) ?
C7 C6 C10 . . 121.9(10) ?
N10 C7 C6 . . 123.6(11) ?
N10 C7 H7 . . 118.2 ?
C6 C7 H7 . . 118.2 ?
N10 C8 C9 . . 122.1(11) ?
N10 C8 H8 . . 118.9 ?
C9 C8 H8 . . 118.9 ?
N11 C9 C8 . . 121.1(11) ?
N11 C9 H9 . . 119.5 ?
C8 C9 H9 . . 119.5 ?
O4 C10 O3 . . 126.2(11) ?
O4 C10 C6 . . 117.0(10) ?
O3 C10 C6 . . 116.8(10) ?

loop_
_geom_bond_atom_site_label_1
_geom_bond_atom_site_label_2
_geom_bond_site_symmetry_2
_geom_bond_distance
_geom_bond_publ_flag
Ag1 N2 1_556 2.291(9) ?
Ag1 O2 . 2.299(7) ?
Ag1 N10 . 2.360(10) ?
C1 N1 . 1.320(13) ?
C1 C2 . 1.370(14) ?
C1 C5 . 1.530(14) ?
N1 C4 . 1.319(13) ?
N1 Nd1 . 2.707(8) ?
Nd1 O1 . 2.423(6) ?
Nd1 O6 3_675 2.455(8) ?
Nd1 O5 . 2.456(7) ?
Nd1 O3 1_455 2.461(7) ?
Nd1 O4 4_475 2.465(8) ?
Nd1 O7 3_676 2.482(7) ?
Nd1 O8 . 2.486(7) ?
Nd1 N11 4_475 2.692(9) ?
O1 C5 . 1.260(12) ?
O1W H1W . 0.8400 ?
O1W H2W . 0.8405 ?
C2 N2 . 1.328(13) ?
C2 H2 . 0.9300 ?
N2 C3 . 1.329(13) ?
N2 Ag1 1_554 2.291(9) ?
O2 C5 . 1.231(12) ?
C3 C4 . 1.385(15) ?
C3 H3 . 0.9300 ?
O3 C10 . 1.267(13) ?
O3 Nd1 1_655 2.461(7) ?
C4 H4 . 0.9300 ?
O4 C10 . 1.240(14) ?
O4 Nd1 4_676 2.465(7) ?
O5 C11 . 1.259(13) ?
O6 C11 . 1.242(12) ?
O6 Nd1 3_675 2.455(8) ?
O7 C12 . 1.235(11) ?
O7 Nd1 3_676 2.482(7) ?
O8 C12 . 1.252(12) ?
N10 C8 . 1.319(15) ?
N10 C7 . 1.332(14) ?
C11 C11 3_675 1.53(2) ?
N11 C9 . 1.317(13) ?
N11 C6 . 1.318(14) ?
N11 Nd1 4_676 2.692(9) ?
C12 C12 3_676 1.57(2) ?
C6 C7 . 1.367(15) ?
C6 C10 . 1.517(15) ?
C7 H7 . 0.9300 ?
C8 C9 . 1.406(16) ?
C8 H8 . 0.9300 ?
C9 H9 . 0.9300 ?

loop_
_geom_hbond_atom_site_label_D
_geom_hbond_atom_site_label_H
_geom_hbond_atom_site_label_A
_geom_hbond_site_symmetry_A
_geom_hbond_distance_DH
_geom_hbond_distance_HA
_geom_hbond_distance_DA
_geom_hbond_angle_DHA
O1W H1W O4 4_475 0.84 2.31 2.975(13) 136.8
C3 H3 O1 1_554 0.93 2.34 3.221(12) 158
C3 H3 O8 1_554 0.93 2.49 3.150(13) 128
C4 H4 O5 . 0.93 2.54 3.170(13) 125
C9 H9 O2 4_576 0.93 2.47 3.270(15) 145
C9 H9 O7 2_746 0.93 2.35 2.971(15) 124
